data_1573340
_journal_paper_doi 10.1107/S2056989024011319
_chemical_formula_iupac '[Yb Cl2 (H2 O)6] Cl'
_chemical_formula_moiety 'Yb Cl2 H12 O6 +, Cl -'
_chemical_formula_sum 'Cl3 H12 O6 Yb'
_chemical_formula_weight 387.49
_chemical_name_systematic
;
Hexaaquadichloridoytterbium(III) chloride
;
_space_group_crystal_system monoclinic
_space_group_IT_number 13
_space_group_name_Hall '-P 2yc'
_space_group_name_H-M_alt 'P 1 2/c 1'
_atom_sites_solution_hydrogens difmap
_atom_sites_solution_primary dual
_audit_creation_method
;
Olex2 1.5
(compiled 2022.04.07 svn.rca3783a0 for OlexSys, GUI svn.r6498)
;
_cell_angle_alpha 90
_cell_angle_beta 126.9910(10)
_cell_angle_gamma 90
_cell_formula_units_Z 2
_cell_length_a 7.7666(2)
_cell_length_b 6.4305(2)
_cell_length_c 11.8745(3)
_cell_measurement_reflns_used 9892
_cell_measurement_temperature 100.00
_cell_measurement_theta_max 23.704
_cell_measurement_theta_min 3.020
_cell_volume 473.69(2)
_computing_cell_refinement
;
SAINT V8.40B (Bruker, 2016)
;
_computing_data_reduction
;
SAINT V8.40B (Bruker, 2016)
;
_computing_molecular_graphics
;
CrystalMaker (Palmer, 2014)
;
_computing_publication_material
;
PublCIF (Westrip, 2010)
;
_computing_structure_refinement
;
SHELXL 2018/1 (Sheldrick, 2015b)
;
_computing_structure_solution
;
SHELXT 2018/2 (Sheldrick, 2015a)
;
_diffrn_ambient_temperature 100.00
_diffrn_measured_fraction_theta_full 0.999
_diffrn_measured_fraction_theta_max 0.996
_diffrn_measurement_device_type 'Bruker D8 Venture Duo'
_diffrn_measurement_method \w
_diffrn_radiation_type AgK\a
_diffrn_radiation_wavelength 0.56086
_diffrn_reflns_av_R_equivalents 0.0350
_diffrn_reflns_av_unetI/netI 0.0132
_diffrn_reflns_limit_h_max 11
_diffrn_reflns_limit_h_min -11
_diffrn_reflns_limit_k_max 9
_diffrn_reflns_limit_k_min -9
_diffrn_reflns_limit_l_max 16
_diffrn_reflns_limit_l_min -16
_diffrn_reflns_number 19224
_diffrn_reflns_theta_full 19.665
_diffrn_reflns_theta_max 23.707
_diffrn_reflns_theta_min 2.499
_diffrn_source_current 0.9
_diffrn_source_power 0.045
_diffrn_source_voltage 50.0
_exptl_absorpt_coefficient_mu 5.686
_exptl_absorpt_correction_T_max 0.2569
_exptl_absorpt_correction_T_min 0.1678
_exptl_absorpt_correction_type multi-scan
_exptl_absorpt_process_details
;
SADABS-2016/2 (Bruker, 2016)
;
_exptl_crystal_colour colorless
_exptl_crystal_density_diffrn 2.717
_exptl_crystal_description plate
_exptl_crystal_F_000 362
_exptl_crystal_size_max 0.30
_exptl_crystal_size_mid 0.23
_exptl_crystal_size_min 0.20
_refine_diff_density_max 0.617
_refine_diff_density_min -0.743
_refine_ls_extinction_coef 0.0290(7)
_refine_ls_extinction_expression Fc^*^=kFc[1+0.001xFc^2^\l^3^/sin(2\q)]^-1/4^
_refine_ls_extinction_method
;
SHELXL-2018/1 (Sheldrick 2015b)
;
_refine_ls_goodness_of_fit_ref 1.185
_refine_ls_hydrogen_treatment refall
_refine_ls_matrix_type full
_refine_ls_number_parameters 72
_refine_ls_number_reflns 1464
_refine_ls_number_restraints 0
_refine_ls_restrained_S_all 1.185
_refine_ls_R_factor_all 0.0085
_refine_ls_R_factor_gt 0.0079
_refine_ls_shift/su_max 0.001
_refine_ls_shift/su_mean 0.000
_refine_ls_structure_factor_coef Fsqd
_refine_ls_weighting_details 'w=1/[\s^2^(Fo^2^)+(0.0064P)^2^] where P=(Fo^2^+2Fc^2^)/3'
_refine_ls_weighting_scheme calc
_refine_ls_wR_factor_gt 0.0169
_refine_ls_wR_factor_ref 0.0171
_reflns_number_gt 1439
_reflns_number_total 1464
_reflns_threshold_expression 'I > 2\s(I)'
_cod_data_source_file hb8106.cif
_cod_data_source_block Yb
_cod_original_formula_sum 'Yb Cl3 H12 O6'
_cod_database_code 1573340
_shelx_space_group_comment
;
The symmetry employed for this shelxl refinement is uniquely defined
by the following loop, which should always be used as a source of
symmetry information in preference to the above space-group names.
They are only intended as comments.
;
_shelx_estimated_absorpt_t_min 0.211
_shelx_estimated_absorpt_t_max 0.402

loop_
_space_group_symop_operation_xyz
'x, y, z'
'-x, y, -z+1/2'
'-x, -y, -z'
'x, -y, z-1/2'

loop_
_atom_site_type_symbol
_atom_site_label
_atom_site_fract_x
_atom_site_fract_y
_atom_site_fract_z
_atom_site_U_iso_or_equiv
_atom_site_adp_type
_atom_site_calc_flag
_atom_site_occupancy
_atom_site_disorder_assembly
_atom_site_disorder_group
Yb Yb1 0.500000 0.15772(2) 0.250000 0.00506(3) Uani d 1 . .
Cl Cl1 0.30072(4) -0.15810(3) 0.06078(3) 0.00886(5) Uani d 1 . .
Cl Cl2 0.000000 0.62670(5) 0.250000 0.00966(7) Uani d 1 . .
O O1 0.17225(14) 0.30159(13) 0.06541(9) 0.01013(15) Uani d 1 . .
O O2 0.24258(13) 0.05444(13) 0.28053(9) 0.00973(15) Uani d 1 . .
O O3 0.44456(14) 0.42323(12) 0.35473(9) 0.01004(15) Uani d 1 . .
H H1A 0.069(3) 0.261(3) 0.047(2) 0.030(5) Uiso d 1 . .
H H1B 0.148(3) 0.330(3) -0.003(2) 0.025(5) Uiso d 1 . .
H H2A 0.257(3) 0.085(3) 0.344(2) 0.028(5) Uiso d 1 . .
H H2B 0.193(3) -0.059(3) 0.2600(19) 0.022(4) Uiso d 1 . .
H H3A 0.509(3) 0.516(3) 0.3768(19) 0.025(5) Uiso d 1 . .
H H3B 0.318(3) 0.461(3) 0.321(2) 0.026(4) Uiso d 1 . .

loop_
_atom_site_aniso_label
_atom_site_aniso_U_11
_atom_site_aniso_U_22
_atom_site_aniso_U_33
_atom_site_aniso_U_12
_atom_site_aniso_U_13
_atom_site_aniso_U_23
Yb1 0.00471(4) 0.00511(4) 0.00532(4) 0.000 0.00301(3) 0.000
Cl1 0.00835(11) 0.00860(10) 0.00832(12) -0.00077(8) 0.00433(10) -0.00180(8)
Cl2 0.00878(15) 0.01064(14) 0.00987(17) 0.000 0.00577(14) 0.000
O1 0.0073(4) 0.0127(3) 0.0087(4) 0.0002(3) 0.0040(3) 0.0025(3)
O2 0.0110(4) 0.0096(3) 0.0111(4) -0.0024(3) 0.0079(3) -0.0020(3)
O3 0.0084(3) 0.0081(3) 0.0137(4) -0.0015(3) 0.0066(3) -0.0030(3)

loop_
_atom_type_symbol
_atom_type_description
_atom_type_scat_dispersion_real
_atom_type_scat_dispersion_imag
_atom_type_scat_source
Cl Cl 0.1009 0.0992 'International Tables Vol C Tables 4.2.6.8 and 6.1.1.4'
H H 0.0000 0.0000 'International Tables Vol C Tables 4.2.6.8 and 6.1.1.4'
O O 0.0058 0.0036 'International Tables Vol C Tables 4.2.6.8 and 6.1.1.4'
Yb Yb -0.2393 3.7424 'International Tables Vol C Tables 4.2.6.8 and 6.1.1.4'

loop_
_geom_angle_atom_site_label_1
_geom_angle_atom_site_label_2
_geom_angle_atom_site_label_3
_geom_angle_site_symmetry_1
_geom_angle_site_symmetry_3
_geom_angle
_geom_angle_publ_flag
Cl1 Yb1 Cl1 2_655 . 83.270(11) ?
Cl1 Yb1 H2A 2_655 . 74.1(4) ?
Cl1 Yb1 H2A . . 91.1(4) ?
Cl1 Yb1 H3A . . 154.1(4) ?
Cl1 Yb1 H3A 2_655 . 111.2(4) ?
O1 Yb1 Cl1 2_655 2_655 76.26(2) ?
O1 Yb1 Cl1 . 2_655 146.22(2) ?
O1 Yb1 Cl1 2_655 . 146.22(2) ?
O1 Yb1 Cl1 . . 76.26(2) ?
O1 Yb1 O1 . 2_655 133.20(4) ?
O1 Yb1 O2 . 2_655 121.35(3) ?
O1 Yb1 O2 . . 72.89(3) ?
O1 Yb1 O2 2_655 . 121.35(3) ?
O1 Yb1 O2 2_655 2_655 72.89(3) ?
O1 Yb1 H2A 2_655 . 108.3(4) ?
O1 Yb1 H2A . . 79.7(4) ?
O1 Yb1 H3A . . 80.5(4) ?
O1 Yb1 H3A 2_655 . 59.6(4) ?
O2 Yb1 Cl1 2_655 2_655 78.50(2) ?
O2 Yb1 Cl1 . . 78.50(2) ?
O2 Yb1 Cl1 . 2_655 76.92(2) ?
O2 Yb1 Cl1 2_655 . 76.92(2) ?
O2 Yb1 O2 . 2_655 146.92(4) ?
O2 Yb1 H2A 2_655 . 151.2(4) ?
O2 Yb1 H2A . . 13.3(4) ?
O2 Yb1 H3A . . 84.0(4) ?
O2 Yb1 H3A 2_655 . 125.8(4) ?
O3 Yb1 Cl1 2_655 . 107.85(2) ?
O3 Yb1 Cl1 2_655 2_655 143.42(2) ?
O3 Yb1 Cl1 . 2_655 107.85(2) ?
O3 Yb1 Cl1 . . 143.42(2) ?
O3 Yb1 O1 2_655 2_655 76.11(3) ?
O3 Yb1 O1 . 2_655 69.54(3) ?
O3 Yb1 O1 2_655 . 69.55(3) ?
O3 Yb1 O1 . . 76.11(3) ?
O3 Yb1 O2 . 2_655 138.77(3) ?
O3 Yb1 O2 . . 70.77(3) ?
O3 Yb1 O2 2_655 2_655 70.77(3) ?
O3 Yb1 O2 2_655 . 138.77(3) ?
O3 Yb1 O3 . 2_655 84.16(4) ?
O3 Yb1 H2A . . 60.6(4) ?
O3 Yb1 H2A 2_655 . 138.0(4) ?
O3 Yb1 H3A . . 13.3(4) ?
O3 Yb1 H3A 2_655 . 73.8(4) ?
H2A Yb1 H3A . . 73.5(6) ?
Yb1 O1 H1A . . 120.9(16) ?
Yb1 O1 H1B . . 122.8(16) ?
H1A O1 H1B . . 105(2) ?
Yb1 O2 H2A . . 118.2(16) ?
Yb1 O2 H2B . . 121.4(12) ?
H2A O2 H2B . . 108(2) ?
Yb1 O3 H3A . . 119.6(14) ?
Yb1 O3 H3B . . 120.0(13) ?
H3A O3 H3B . . 107.0(18) ?

loop_
_geom_bond_atom_site_label_1
_geom_bond_atom_site_label_2
_geom_bond_site_symmetry_2
_geom_bond_distance
_geom_bond_publ_flag
Yb1 Cl1 . 2.7173(3) ?
Yb1 Cl1 2_655 2.7173(3) ?
Yb1 O1 . 2.3293(8) ?
Yb1 O1 2_655 2.3293(8) ?
Yb1 O2 2_655 2.3329(8) ?
Yb1 O2 . 2.3328(8) ?
Yb1 O3 2_655 2.3003(8) ?
Yb1 O3 . 2.3003(8) ?
Yb1 H2A . 2.74(2) ?
Yb1 H3A . 2.729(18) ?
O1 H1A . 0.74(2) ?
O1 H1B . 0.74(2) ?
O2 H2A . 0.72(2) ?
O2 H2B . 0.795(19) ?
O3 H3A . 0.720(19) ?
O3 H3B . 0.84(2) ?

loop_
_geom_hbond_atom_site_label_D
_geom_hbond_atom_site_label_H
_geom_hbond_atom_site_label_A
_geom_hbond_site_symmetry_A
_geom_hbond_distance_DH
_geom_hbond_distance_HA
_geom_hbond_distance_DA
_geom_hbond_angle_DHA
_geom_hbond_publ_flag
O1 H1A Cl1 3 0.74(2) 2.43(2) 3.1570(9) 168(2) yes
O1 H1B Cl2 3_565 0.74(2) 2.44(2) 3.1623(9) 167(2) yes
O2 H2A Cl1 4_556 0.72(2) 2.44(2) 3.1486(9) 175(2) yes
O2 H2B Cl2 1_545 0.795(19) 2.472(19) 3.2287(9) 159.5(16) yes
O3 H3A Cl1 2_665 0.720(19) 2.409(19) 3.1273(9) 175.4(19) yes
O3 H3B Cl2 . 0.84(2) 2.33(2) 3.1643(8) 168.8(17) yes
